data_2227558
loop_
_publ_author_name
'Loh, Wan-Sin'
'Hemamalini, Madhukar'
'Fun, Hoong-Kun'

_publ_section_title
;
 2-Cyanoquinolin-1-ium nitrate
;
_journal_coeditor_code HB5669
_journal_issue 11
_journal_name_full 'Acta Crystallographica Section E'
_journal_page_first o2726
_journal_page_last o2727
_journal_paper_doi 10.1107/S1600536810039243
_journal_volume 66
_journal_year 2010
_chemical_formula_iupac 'C10 H7 N2 +, N O3 -'
_chemical_formula_moiety 'C10 H7 N2 +, N O3 -'
_chemical_formula_sum 'C10 H7 N3 O3'
_chemical_formula_weight 217.19
_chemical_name_systematic
;
2-Cyanoquinolin-1-ium nitrate
;
_space_group_IT_number 14
_symmetry_cell_setting monoclinic
_symmetry_space_group_name_Hall '-P 2ybc'
_symmetry_space_group_name_H-M 'P 1 21/c 1'
_atom_sites_solution_hydrogens geom
_atom_sites_solution_primary direct
_atom_sites_solution_secondary difmap
_audit_creation_method SHELXL-97
_cell_angle_alpha 90.00
_cell_angle_beta 95.8020(10)
_cell_angle_gamma 90.00
_cell_formula_units_Z 4
_cell_length_a 3.69690(10)
_cell_length_b 17.7031(3)
_cell_length_c 14.6029(2)
_cell_measurement_reflns_used 3861
_cell_measurement_temperature 100.00(10)
_cell_measurement_theta_max 30.99
_cell_measurement_theta_min 2.69
_cell_volume 950.81(3)
_computing_cell_refinement 'SAINT (Bruker, 2009)'
_computing_data_collection 'APEX2 (Bruker, 2009)'
_computing_data_reduction 'SAINT (Bruker, 2009)'
_computing_molecular_graphics 'SHELXTL (Sheldrick, 2008)'
_computing_publication_material 'SHELXTL (Sheldrick, 2008) and PLATON (Spek, 2009)'
_computing_structure_refinement 'SHELXTL (Sheldrick, 2008)'
_computing_structure_solution 'SHELXTL (Sheldrick, 2008)'
_diffrn_ambient_temperature 100.00(10)
_diffrn_measured_fraction_theta_full 0.996
_diffrn_measured_fraction_theta_max 0.996
_diffrn_measurement_device_type 'Bruker SMART APEXII CCD'
_diffrn_measurement_method '\f and \w scans'
_diffrn_radiation_monochromator graphite
_diffrn_radiation_source 'fine-focus sealed tube'
_diffrn_radiation_type MoK\a
_diffrn_radiation_wavelength 0.71073
_diffrn_reflns_av_R_equivalents 0.0411
_diffrn_reflns_av_sigmaI/netI 0.0325
_diffrn_reflns_limit_h_max 5
_diffrn_reflns_limit_h_min -5
_diffrn_reflns_limit_k_max 24
_diffrn_reflns_limit_k_min -24
_diffrn_reflns_limit_l_max 20
_diffrn_reflns_limit_l_min -20
_diffrn_reflns_number 16184
_diffrn_reflns_theta_full 30.00
_diffrn_reflns_theta_max 30.00
_diffrn_reflns_theta_min 1.81
_diffrn_standards_number 0
_exptl_absorpt_coefficient_mu 0.116
_exptl_absorpt_correction_T_max 0.9915
_exptl_absorpt_correction_T_min 0.9513
_exptl_absorpt_correction_type multi-scan
_exptl_absorpt_process_details '(<i>SADABS</i>; Bruker, 2009)'
_exptl_crystal_colour colourless
_exptl_crystal_density_diffrn 1.517
_exptl_crystal_density_method 'not measured'
_exptl_crystal_description plate
_exptl_crystal_F_000 448
_exptl_crystal_size_max 0.44
_exptl_crystal_size_mid 0.18
_exptl_crystal_size_min 0.07
_refine_diff_density_max 0.366
_refine_diff_density_min -0.290
_refine_ls_extinction_method none
_refine_ls_goodness_of_fit_ref 1.050
_refine_ls_hydrogen_treatment mixed
_refine_ls_matrix_type full
_refine_ls_number_parameters 170
_refine_ls_number_reflns 2758
_refine_ls_number_restraints 0
_refine_ls_restrained_S_all 1.050
_refine_ls_R_factor_all 0.0653
_refine_ls_R_factor_gt 0.0446
_refine_ls_shift/su_max_lt 0.001
_refine_ls_shift/su_mean 0.000
_refine_ls_structure_factor_coef Fsqd
_refine_ls_weighting_details 'calc w=1/[\s^2^(Fo^2^)+(0.0614P)^2^+0.2227P] where P=(Fo^2^+2Fc^2^)/3'
_refine_ls_weighting_scheme calc
_refine_ls_wR_factor_gt 0.1108
_refine_ls_wR_factor_ref 0.1224
_reflns_number_gt 2103
_reflns_number_total 2758
_reflns_threshold_expression I>2\s(I)
_cod_data_source_file hb5669.cif
_cod_data_source_block I
_cod_original_sg_symbol_H-M 'P 21/c'
_cod_database_code 2227558
_cod_database_fobs_code 2227558

loop_
_symmetry_equiv_pos_as_xyz
'x, y, z'
'-x, y+1/2, -z+1/2'
'-x, -y, -z'
'x, -y-1/2, z-1/2'

loop_
_atom_site_type_symbol
_atom_site_label
_atom_site_fract_x
_atom_site_fract_y
_atom_site_fract_z
_atom_site_U_iso_or_equiv
_atom_site_adp_type
_atom_site_calc_flag
_atom_site_refinement_flags
_atom_site_occupancy
_atom_site_disorder_assembly
_atom_site_disorder_group
O O1 0.1851(3) 0.21342(6) 0.92466(7) 0.0314(3) Uani d . 1 . .
O O2 0.4106(3) 0.10064(5) 0.91484(7) 0.0255(3) Uani d . 1 . .
O O3 0.4296(3) 0.17922(5) 0.80150(6) 0.0258(3) Uani d . 1 . .
N N1 0.2524(3) 0.30942(6) 0.73844(7) 0.0144(2) Uani d . 1 . .
H H1N1 0.3241 0.2630 0.7672 0.079(8) Uiso d R 1 . .
N N2 -0.1335(4) 0.17939(7) 0.58610(8) 0.0265(3) Uani d . 1 . .
N N3 0.3373(3) 0.16413(6) 0.88321(7) 0.0196(3) Uani d . 1 . .
C C1 0.3582(3) 0.37566(7) 0.78076(8) 0.0142(3) Uani d . 1 . .
C C2 0.5593(4) 0.37429(7) 0.86850(8) 0.0161(3) Uani d . 1 . .
C C3 0.6627(4) 0.44133(7) 0.90990(9) 0.0176(3) Uani d . 1 . .
C C4 0.5697(4) 0.51140(7) 0.86660(9) 0.0181(3) Uani d . 1 . .
C C5 0.3739(4) 0.51378(7) 0.78226(9) 0.0175(3) Uani d . 1 . .
C C6 0.2637(3) 0.44559(7) 0.73637(8) 0.0148(3) Uani d . 1 . .
C C7 0.0675(4) 0.44419(7) 0.64838(9) 0.0176(3) Uani d . 1 . .
C C8 -0.0316(4) 0.37627(7) 0.60703(9) 0.0175(3) Uani d . 1 . .
C C9 0.0658(4) 0.30972(7) 0.65509(8) 0.0158(3) Uani d . 1 . .
C C10 -0.0406(4) 0.23670(7) 0.61661(9) 0.0184(3) Uani d . 1 . .
H H2A 0.619(4) 0.3267(9) 0.8975(11) 0.020(4) Uiso d . 1 . .
H H3A 0.805(5) 0.4406(9) 0.9717(12) 0.023(4) Uiso d . 1 . .
H H4A 0.649(5) 0.5595(10) 0.8975(11) 0.028(4) Uiso d . 1 . .
H H5A 0.304(5) 0.5598(9) 0.7531(11) 0.024(4) Uiso d . 1 . .
H H7A 0.002(4) 0.4918(9) 0.6174(11) 0.020(4) Uiso d . 1 . .
H H8A -0.166(5) 0.3735(10) 0.5461(13) 0.030(4) Uiso d . 1 . .

loop_
_atom_site_aniso_label
_atom_site_aniso_U_11
_atom_site_aniso_U_22
_atom_site_aniso_U_33
_atom_site_aniso_U_12
_atom_site_aniso_U_13
_atom_site_aniso_U_23
O1 0.0486(7) 0.0188(5) 0.0295(6) 0.0018(5) 0.0167(5) -0.0018(4)
O2 0.0375(6) 0.0142(5) 0.0234(5) -0.0007(4) -0.0040(4) 0.0047(4)
O3 0.0438(7) 0.0173(5) 0.0170(5) 0.0075(4) 0.0072(4) 0.0026(4)
N1 0.0169(6) 0.0120(5) 0.0142(5) 0.0006(4) 0.0010(4) 0.0000(4)
N2 0.0331(7) 0.0217(6) 0.0237(6) -0.0029(5) -0.0020(5) -0.0014(5)
N3 0.0255(6) 0.0153(5) 0.0172(5) -0.0027(4) -0.0015(4) -0.0003(4)
C1 0.0146(6) 0.0126(6) 0.0159(6) 0.0002(4) 0.0035(5) -0.0005(4)
C2 0.0180(6) 0.0145(6) 0.0156(6) 0.0004(5) 0.0013(5) 0.0005(4)
C3 0.0164(6) 0.0187(6) 0.0177(6) -0.0017(5) 0.0020(5) -0.0024(5)
C4 0.0180(7) 0.0151(6) 0.0216(6) -0.0035(5) 0.0044(5) -0.0037(5)
C5 0.0200(7) 0.0128(6) 0.0204(6) 0.0002(5) 0.0053(5) 0.0002(5)
C6 0.0146(6) 0.0140(6) 0.0160(6) 0.0009(4) 0.0027(5) 0.0008(4)
C7 0.0185(7) 0.0166(6) 0.0177(6) 0.0030(5) 0.0023(5) 0.0023(5)
C8 0.0179(6) 0.0192(6) 0.0153(6) 0.0016(5) 0.0008(5) 0.0009(5)
C9 0.0157(6) 0.0159(6) 0.0158(6) -0.0003(5) 0.0017(5) -0.0016(4)
C10 0.0190(7) 0.0192(6) 0.0166(6) 0.0004(5) 0.0003(5) 0.0005(5)

loop_
_atom_type_symbol
_atom_type_description
_atom_type_scat_dispersion_real
_atom_type_scat_dispersion_imag
_atom_type_scat_source
C C 0.0033 0.0016 'International Tables Vol C Tables 4.2.6.8 and 6.1.1.4'
H H 0.0000 0.0000 'International Tables Vol C Tables 4.2.6.8 and 6.1.1.4'
N N 0.0061 0.0033 'International Tables Vol C Tables 4.2.6.8 and 6.1.1.4'
O O 0.0106 0.0060 'International Tables Vol C Tables 4.2.6.8 and 6.1.1.4'

loop_
_geom_angle_atom_site_label_1
_geom_angle_atom_site_label_2
_geom_angle_atom_site_label_3
_geom_angle_site_symmetry_1
_geom_angle_site_symmetry_3
_geom_angle
_geom_angle_publ_flag
C9 N1 C1 . . 120.45(10) ?
C9 N1 H1N1 . . 120.2 ?
C1 N1 H1N1 . . 119.3 ?
O1 N3 O2 . . 123.76(12) ?
O1 N3 O3 . . 118.74(11) ?
O2 N3 O3 . . 117.50(11) ?
N1 C1 C2 . . 119.72(11) ?
N1 C1 C6 . . 119.68(11) ?
C2 C1 C6 . . 120.60(11) ?
C3 C2 C1 . . 118.87(12) ?
C3 C2 H2A . . 121.7(10) ?
C1 C2 H2A . . 119.4(10) ?
C2 C3 C4 . . 121.13(12) ?
C2 C3 H3A . . 119.1(9) ?
C4 C3 H3A . . 119.8(9) ?
C5 C4 C3 . . 120.79(12) ?
C5 C4 H4A . . 119.3(10) ?
C3 C4 H4A . . 119.9(10) ?
C4 C5 C6 . . 120.01(12) ?
C4 C5 H5A . . 122.1(10) ?
C6 C5 H5A . . 117.9(10) ?
C7 C6 C5 . . 122.77(11) ?
C7 C6 C1 . . 118.63(11) ?
C5 C6 C1 . . 118.60(12) ?
C8 C7 C6 . . 120.25(12) ?
C8 C7 H7A . . 120.5(10) ?
C6 C7 H7A . . 119.2(10) ?
C7 C8 C9 . . 118.10(12) ?
C7 C8 H8A . . 122.1(10) ?
C9 C8 H8A . . 119.8(10) ?
N1 C9 C8 . . 122.87(11) ?
N1 C9 C10 . . 116.40(11) ?
C8 C9 C10 . . 120.72(12) ?
N2 C10 C9 . . 178.33(15) ?

loop_
_geom_bond_atom_site_label_1
_geom_bond_atom_site_label_2
_geom_bond_site_symmetry_2
_geom_bond_distance
_geom_bond_publ_flag
O1 N3 . 1.2301(15) ?
O2 N3 . 1.2347(14) ?
O3 N3 . 1.3015(14) ?
N1 C9 . 1.3370(16) ?
N1 C1 . 1.3642(15) ?
N1 H1N1 . 0.9481 ?
N2 C10 . 1.1466(18) ?
C1 C2 . 1.4152(17) ?
C1 C6 . 1.4243(16) ?
C2 C3 . 1.3686(18) ?
C2 H2A . 0.959(16) ?
C3 C4 . 1.4188(18) ?
C3 H3A . 0.998(17) ?
C4 C5 . 1.3646(19) ?
C4 H4A . 0.993(18) ?
C5 C6 . 1.4203(17) ?
C5 H5A . 0.943(17) ?
C6 C7 . 1.4104(18) ?
C7 C8 . 1.3784(18) ?
C7 H7A . 0.976(17) ?
C8 C9 . 1.3998(18) ?
C8 H8A . 0.977(18) ?
C9 C10 . 1.4480(18) ?

loop_
_geom_hbond_atom_site_label_D
_geom_hbond_atom_site_label_H
_geom_hbond_atom_site_label_A
_geom_hbond_site_symmetry_A
_geom_hbond_distance_DH
_geom_hbond_distance_HA
_geom_hbond_distance_DA
_geom_hbond_angle_DHA
_geom_hbond_publ_flag
N1 H1N1 O1 . 0.95 2.56 3.2376(15) 128 yes
N1 H1N1 O3 . 0.95 1.60 2.5432(14) 172 yes
C5 H5A O3 2_656 0.943(16) 2.497(16) 3.2835(16) 141.0(15) yes
C7 H7A O2 2_556 0.976(16) 2.473(16) 3.3641(16) 151.8(12) yes
C8 H8A O2 4_465 0.977(18) 2.391(19) 3.3355(17) 162.4(15) yes

loop_
_geom_torsion_atom_site_label_1
_geom_torsion_atom_site_label_2
_geom_torsion_atom_site_label_3
_geom_torsion_atom_site_label_4
_geom_torsion_site_symmetry_1
_geom_torsion_site_symmetry_2
_geom_torsion_site_symmetry_3
_geom_torsion_site_symmetry_4
_geom_torsion
_geom_torsion_publ_flag
C9 N1 C1 C2 . . . . -179.23(11) ?
C9 N1 C1 C6 . . . . 1.04(18) ?
N1 C1 C2 C3 . . . . -179.94(12) ?
C6 C1 C2 C3 . . . . -0.21(19) ?
C1 C2 C3 C4 . . . . 0.39(19) ?
C2 C3 C4 C5 . . . . 0.0(2) ?
C3 C4 C5 C6 . . . . -0.6(2) ?
C4 C5 C6 C7 . . . . -178.69(12) ?
C4 C5 C6 C1 . . . . 0.76(19) ?
N1 C1 C6 C7 . . . . -1.15(18) ?
C2 C1 C6 C7 . . . . 179.11(11) ?
N1 C1 C6 C5 . . . . 179.37(11) ?
C2 C1 C6 C5 . . . . -0.36(18) ?
C5 C6 C7 C8 . . . . 179.86(12) ?
C1 C6 C7 C8 . . . . 0.40(19) ?
C6 C7 C8 C9 . . . . 0.44(19) ?
C1 N1 C9 C8 . . . . -0.16(19) ?
C1 N1 C9 C10 . . . . -178.81(11) ?
C7 C8 C9 N1 . . . . -0.6(2) ?
C7 C8 C9 C10 . . . . 177.99(12) ?
